data_7062946
loop_
_publ_author_name
'Chen, Zi-Yue'
'Wang, Xi-Rui'
'Xu, Ke-Lan'
'Hu, Pan'
'Tian, You-Ping'
'Wang, Hui-Juan'
'Zhou, Ying'
'Liu, Xiong-Li'

_publ_section_title
;
 Py-2NO ligand enabled Ni(ii)-catalyzed asymmetric Michael addition
 reaction of indoles with \b,\g-unsaturated \a-keto esters
;
_journal_issue 4
_journal_name_full 'New Journal of Chemistry'
_journal_page_first 1688
_journal_page_last 1695
_journal_paper_doi 10.1039/D3NJ05076A
_journal_volume 48
_journal_year 2024
_chemical_absolute_configuration ad
_chemical_formula_moiety 'C29 H29 N5 O6, 6(H2 O)'
_chemical_formula_sum 'C29 H41 N5 O12'
_chemical_formula_weight 651.67
_space_group_crystal_system monoclinic
_space_group_IT_number 5
_space_group_name_Hall 'I 2y'
_space_group_name_H-M_alt 'I 1 2 1'
_atom_sites_solution_hydrogens mixed
_atom_sites_solution_primary dual
_audit_creation_date 2023-03-29
_audit_creation_method
;
Olex2 1.5-beta
(compiled 2022.04.07 svn.rca3783a0 for OlexSys, GUI svn.r6439)
;
_audit_update_record
;
2023-06-04 deposited with the CCDC.	2023-12-20 downloaded from the CCDC.
;
_cell_angle_alpha 90
_cell_angle_beta 98.351(5)
_cell_angle_gamma 90
_cell_formula_units_Z 2
_cell_length_a 10.5408(7)
_cell_length_b 8.9758(5)
_cell_length_c 16.0958(7)
_cell_measurement_reflns_used 2908
_cell_measurement_temperature 150.00(10)
_cell_measurement_theta_max 74.1740
_cell_measurement_theta_min 4.6780
_cell_volume 1506.71(15)
_computing_cell_refinement 'CrysAlisPro 1.171.38.43f (Rigaku OD, 2015)'
_computing_data_collection 'CrysAlisPro 1.171.38.43f (Rigaku OD, 2015)'
_computing_data_reduction 'CrysAlisPro 1.171.38.43f (Rigaku OD, 2015)'
_computing_molecular_graphics 'Olex2 1.5-beta (Dolomanov et al., 2009)'
_computing_publication_material 'Olex2 1.5-beta (Dolomanov et al., 2009)'
_computing_structure_refinement 'SHELXL 2018/3 (Sheldrick, 2015)'
_computing_structure_solution 'SHELXT  (Sheldrick, 2015)'
_diffrn_ambient_environment N~2~
_diffrn_ambient_temperature 150.00(10)
_diffrn_detector 'CCD plate'
_diffrn_detector_area_resol_mean 5.2684
_diffrn_detector_type AtlasS2
_diffrn_measured_fraction_theta_full 0.995
_diffrn_measured_fraction_theta_max 0.970
_diffrn_measurement_details
;
List of Runs (angles in degrees, time in seconds):

  # Type    Start    End  Width  t~exp~   \w     \q     \k     \f   Frames
#--------------------------------------------------------------------------
  1  \w   -115.00 -16.00   1.00    1.00    --  -40.23 -37.00  60.00   99
  2  \w    -73.00  36.00   1.00    1.00    --  -40.23  77.00 -60.00  109
  3  \w   -115.00 -16.00   1.00    1.00    --  -40.23 -37.00   0.00   99
  4  \w    -96.00  -2.00   1.00    1.00    --  -40.23 125.00 150.00   94
  5  \w     22.00  47.00   1.00    1.00    --   40.23  37.00-180.00   25
  6  \w      1.00  78.00   1.00    1.00    --   40.23 -99.00 150.00   77
  7  \w     76.00 166.00   1.00    1.20    --  108.83  77.00  30.00   90
  8  \w     38.00  78.00   1.00    1.20    --  108.83-125.00 -90.00   40
  9  \w     82.00 110.00   1.00    1.20    --  108.83  61.00  30.00   28
 10  \w     85.00 112.00   1.00    1.20    --  108.83  61.00   0.00   27
 11  \w    104.00 169.00   1.00    1.20    --  108.83 111.00-166.00   65
 12  \w     31.00 161.00   1.00    1.20    --  108.83 -15.00  30.00  130
 13  \w    135.00 164.00   1.00    1.20    --  108.83  77.00  90.00   29
 14  \w     81.00 127.00   1.00    1.20    --  108.83  61.00  60.00   46
 15  \w     76.00 176.00   1.00    1.20    --  108.83  77.00  60.00  100
 16  \w    125.00 152.00   1.00    1.20    --  108.83  77.00   0.00   27
 17  \w     82.00 108.00   1.00    1.20    --  108.83  61.00  90.00   26
 18  \w     80.00 151.00   1.00    1.20    --  108.83  61.00 120.00   71
 19  \w     50.00  79.00   1.00    1.20    --  108.83 -94.00 -90.00   29
 20  \w     76.00 103.00   1.00    1.20    --  108.83  77.00   0.00   27
 21  \w     76.00 103.00   1.00    1.20    --  108.83  77.00  90.00   27
 22  \w     40.00  75.00   1.00    1.20    --  108.83 -61.00  60.00   35
;
_diffrn_measurement_device 'four-circle diffractometer'
_diffrn_measurement_device_type 'SuperNova, Dual, Cu at zero, AtlasS2'
_diffrn_measurement_method '\w scans'
_diffrn_orient_matrix_type 'CrysAlisPro convention (1999,Acta A55,543-557)'
_diffrn_orient_matrix_UB_11 0.0662604000
_diffrn_orient_matrix_UB_12 -0.0210855000
_diffrn_orient_matrix_UB_13 -0.0784234000
_diffrn_orient_matrix_UB_21 0.1101260000
_diffrn_orient_matrix_UB_22 -0.0853613000
_diffrn_orient_matrix_UB_23 0.0530768000
_diffrn_orient_matrix_UB_31 -0.0731052000
_diffrn_orient_matrix_UB_32 -0.1473272000
_diffrn_orient_matrix_UB_33 -0.0194782000
_diffrn_radiation_monochromator mirror
_diffrn_radiation_probe x-ray
_diffrn_radiation_type 'Cu K\a'
_diffrn_radiation_wavelength 1.54184
_diffrn_reflns_av_R_equivalents 0.0253
_diffrn_reflns_av_unetI/netI 0.0306
_diffrn_reflns_Laue_measured_fraction_full 0.995
_diffrn_reflns_Laue_measured_fraction_max 0.970
_diffrn_reflns_limit_h_max 12
_diffrn_reflns_limit_h_min -13
_diffrn_reflns_limit_k_max 10
_diffrn_reflns_limit_k_min -10
_diffrn_reflns_limit_l_max 19
_diffrn_reflns_limit_l_min -19
_diffrn_reflns_number 4899
_diffrn_reflns_point_group_measured_fraction_full 0.930
_diffrn_reflns_point_group_measured_fraction_max 0.890
_diffrn_reflns_theta_full 67.684
_diffrn_reflns_theta_max 74.805
_diffrn_reflns_theta_min 4.719
_diffrn_source 'micro-focus sealed X-ray tube'
_diffrn_source_type 'SuperNova (Cu) X-ray Source'
_exptl_absorpt_coefficient_mu 0.949
_exptl_absorpt_correction_T_max 1.00000
_exptl_absorpt_correction_T_min 0.21815
_exptl_absorpt_correction_type multi-scan
_exptl_absorpt_process_details
;
CrysAlisPro 1.171.38.43f (Rigaku Oxford Diffraction, 2015)
Empirical absorption correction using spherical harmonics,
 implemented in SCALE3 ABSPACK scaling algorithm.
;
_exptl_crystal_colour 'light colourless'
_exptl_crystal_density_diffrn 1.436
_exptl_crystal_description block
_exptl_crystal_F_000 692
_exptl_crystal_size_max 0.14
_exptl_crystal_size_mid 0.13
_exptl_crystal_size_min 0.1
_refine_diff_density_max 0.440
_refine_diff_density_min -0.773
_refine_diff_density_rms 0.097
_refine_ls_abs_structure_details
;
 Flack x determined using 938 quotients [(I+)-(I-)]/[(I+)+(I-)]
 (Parsons, Flack and Wagner, Acta Cryst. B69 (2013) 249-259).
;
_refine_ls_abs_structure_Flack -0.06(18)
_refine_ls_extinction_coef 0.0035(9)
_refine_ls_extinction_expression Fc^*^=kFc[1+0.001xFc^2^\l^3^/sin(2\q)]^-1/4^
_refine_ls_extinction_method 'SHELXL-2018/3 (Sheldrick 2018)'
_refine_ls_goodness_of_fit_ref 1.050
_refine_ls_hydrogen_treatment constr
_refine_ls_matrix_type full
_refine_ls_number_parameters 224
_refine_ls_number_reflns 2755
_refine_ls_number_restraints 1
_refine_ls_restrained_S_all 1.049
_refine_ls_R_factor_all 0.0710
_refine_ls_R_factor_gt 0.0647
_refine_ls_shift/su_max 0.005
_refine_ls_shift/su_mean 0.003
_refine_ls_structure_factor_coef Fsqd
_refine_ls_weighting_details 'w=1/[\s^2^(Fo^2^)+(0.1160P)^2^+2.5360P] where P=(Fo^2^+2Fc^2^)/3'
_refine_ls_weighting_scheme calc
_refine_ls_wR_factor_gt 0.1763
_refine_ls_wR_factor_ref 0.1830
_reflns_Friedel_coverage 0.722
_reflns_Friedel_fraction_full 0.855
_reflns_Friedel_fraction_max 0.800
_reflns_number_gt 2515
_reflns_number_total 2755
_reflns_threshold_expression 'I > 2\s(I)'
_cod_data_source_file d3nj05076a2.cif
_cod_data_source_block d62-2no
_cod_depositor_comments 'Adding full bibliography for 7062946--7062948.cif.'
_cod_original_cell_volume 1506.70(14)
_cod_database_code 7062946
_shelx_shelxl_version_number 2018/3
_shelx_space_group_comment
;
The symmetry employed for this shelxl refinement is uniquely defined
by the following loop, which should always be used as a source of
symmetry information in preference to the above space-group names.
They are only intended as comments.
;
_olex2_refinement_description
;
1. Fixed Uiso
 At 1.2 times of:
  All C(H) groups, All C(H,H) groups
 At 1.5 times of:
  All O(H) groups, All O(H,H) groups
2. Others
 Fixed Sof: H2WA(0.5) H2WB(0.5) H3WA(0.5) H3WB(0.5)
3.a Free rotating group:
 O1W(H1WA,H1WB), O2W(H2WA,H2WB), O3W(H3WA,H3WB), O4W(H4WA,H4WB)
3.b Ternary CH refined with riding coordinates:
 C8(H8), C10(H10), C12(H12)
3.c Secondary CH2 refined with riding coordinates:
 C9(H9A,H9B), C11(H11A,H11B)
3.d Aromatic/amide H refined with riding coordinates:
 C2(H2), C3(H3A), C4(H4), C5(H5), C6(H6), C14(H14), C15(H15)
3.e Idealised tetrahedral OH refined as rotating group:
 O3(H3)
;
_olex2_submission_special_instructions 'No special instructions were received'
_oxdiff_exptl_absorpt_empirical_details
;
Empirical correction (ABSPACK) includes:
- Absorption correction using spherical harmonics
- Frame scaling
;
_oxdiff_exptl_absorpt_empirical_full_max 3.569
_oxdiff_exptl_absorpt_empirical_full_min 0.559

loop_
_space_group_symop_operation_xyz
'x, y, z'
'-x, y, -z'
'x+1/2, y+1/2, z+1/2'
'-x+1/2, y+1/2, -z+1/2'

loop_
_atom_site_label
_atom_site_type_symbol
_atom_site_fract_x
_atom_site_fract_y
_atom_site_fract_z
_atom_site_U_iso_or_equiv
_atom_site_adp_type
_atom_site_occupancy
_atom_site_site_symmetry_order
_atom_site_calc_flag
_atom_site_refinement_flags_posn
_atom_site_refinement_flags_adp
_atom_site_refinement_flags_occupancy
_atom_site_disorder_assembly
_atom_site_disorder_group
O1 O 0.6653(4) 0.1515(5) 0.5317(2) 0.0415(10) Uani 1 1 d . . . . .
O2 O 0.6323(3) 0.5325(4) 0.32943(19) 0.0283(8) Uani 1 1 d . . . . .
O3 O 0.7784(4) 0.2873(5) 0.2254(2) 0.0377(9) Uani 1 1 d . . . . .
H3 H 0.808841 0.218298 0.199091 0.056 Uiso 1 1 calc R U . . .
N1 N 0.7406(4) 0.3934(5) 0.5316(2) 0.0254(9) Uani 1 1 d . . . . .
N2 N 0.7017(4) 0.4443(5) 0.3902(2) 0.0241(9) Uani 1 1 d . . . . .
N3 N 0.500000 0.5366(7) 0.500000 0.0244(11) Uani 1 2 d S T P . .
C1 C 0.7980(4) 0.4118(6) 0.6166(3) 0.0291(11) Uani 1 1 d . . . . .
C2 C 0.8100(6) 0.5533(8) 0.6518(4) 0.0459(14) Uani 1 1 d . . . . .
H2 H 0.780869 0.637917 0.619060 0.055 Uiso 1 1 calc R U . . .
C3 C 0.8650(7) 0.5707(9) 0.7356(4) 0.0530(17) Uani 1 1 d . . . . .
H3A H 0.873141 0.667443 0.759668 0.064 Uiso 1 1 calc R U . . .
C4 C 0.9078(6) 0.4477(9) 0.7837(3) 0.0483(16) Uani 1 1 d . . . . .
H4 H 0.940929 0.458994 0.841476 0.058 Uiso 1 1 calc R U . . .
C5 C 0.9018(6) 0.3101(7) 0.7472(3) 0.0416(14) Uani 1 1 d . . . . .
H5 H 0.934606 0.226353 0.779547 0.050 Uiso 1 1 calc R U . . .
C6 C 0.8486(5) 0.2898(7) 0.6635(3) 0.0370(12) Uani 1 1 d . . . . .
H6 H 0.847004 0.193605 0.638716 0.044 Uiso 1 1 calc R U . . .
C7 C 0.6802(4) 0.2689(6) 0.4970(3) 0.0261(10) Uani 1 1 d . . . . .
C8 C 0.6365(4) 0.2994(6) 0.4041(3) 0.0267(10) Uani 1 1 d . . . . .
H8 H 0.541215 0.311077 0.392706 0.032 Uiso 1 1 calc R U . . .
C9 C 0.6816(5) 0.1858(7) 0.3443(3) 0.0358(12) Uani 1 1 d . . . . .
H9A H 0.613399 0.166540 0.296415 0.043 Uiso 1 1 calc R U . . .
H9B H 0.704383 0.090616 0.373812 0.043 Uiso 1 1 calc R U . . .
C10 C 0.8010(5) 0.2558(6) 0.3134(3) 0.0303(10) Uani 1 1 d . . . . .
H10 H 0.875225 0.185869 0.325543 0.036 Uiso 1 1 calc R U . . .
C11 C 0.8294(5) 0.3978(6) 0.3647(3) 0.0300(11) Uani 1 1 d . . . . .
H11A H 0.893417 0.378462 0.414934 0.036 Uiso 1 1 calc R U . . .
H11B H 0.862790 0.476437 0.330630 0.036 Uiso 1 1 calc R U . . .
C12 C 0.7203(4) 0.5212(5) 0.4754(3) 0.0239(10) Uani 1 1 d . . . . .
H12 H 0.798541 0.585579 0.481567 0.029 Uiso 1 1 calc R U . . .
C13 C 0.6042(4) 0.6121(5) 0.4869(2) 0.0228(10) Uani 1 1 d . . . . .
C14 C 0.6082(5) 0.7677(6) 0.4861(3) 0.0267(10) Uani 1 1 d . . . . .
H14 H 0.683475 0.819033 0.476376 0.032 Uiso 1 1 calc R U . . .
C15 C 0.500000 0.8451(8) 0.500000 0.0279(15) Uani 1 2 d S T P . .
H15 H 0.500000 0.950957 0.500000 0.033 Uiso 1 2 calc R U P . .
O1W O 0.5600(6) 0.3989(8) 0.1292(5) 0.088(2) Uani 1 1 d G . . . .
H1WA H 0.623422 0.360567 0.163126 0.132 Uiso 1 1 d G U . . .
H1WB H 0.492861 0.381982 0.153428 0.132 Uiso 1 1 d G U . . .
O2W O 0.500000 0.1956(9) 0.000000 0.069(2) Uani 1 2 d GS T P . .
H2WA H 0.471319 0.265830 -0.032853 0.103 Uiso 0.5 1 d G U P . .
H2WB H 0.459503 0.118767 -0.020170 0.103 Uiso 0.5 1 d G U P . .
O3W O 0.500000 0.6240(9) 0.000000 0.065(2) Uani 1 2 d GS T P . .
H3WA H 0.476261 0.704431 -0.025529 0.098 Uiso 0.5 1 d G U P . .
H3WB H 0.486088 0.556913 -0.037447 0.098 Uiso 0.5 1 d G U P . .
O4W O 0.4215(7) 0.4280(11) 0.2425(5) 0.105(2) Uani 1 1 d G . . . .
H4WA H 0.353088 0.431946 0.249503 0.158 Uiso 1 1 d G U . . .
H4WB H 0.489706 0.421527 0.277677 0.158 Uiso 1 1 d G U . . .

loop_
_atom_site_aniso_label
_atom_site_aniso_U_11
_atom_site_aniso_U_22
_atom_site_aniso_U_33
_atom_site_aniso_U_23
_atom_site_aniso_U_13
_atom_site_aniso_U_12
O1 0.054(2) 0.031(2) 0.0383(18) 0.0095(16) 0.0021(17) -0.0121(17)
O2 0.0362(17) 0.0281(19) 0.0201(14) 0.0036(13) 0.0022(12) 0.0013(15)
O3 0.053(2) 0.039(2) 0.0214(16) -0.0037(15) 0.0052(15) 0.0092(18)
N1 0.031(2) 0.023(2) 0.0222(18) 0.0042(15) 0.0043(15) 0.0010(16)
N2 0.0279(18) 0.025(2) 0.0189(16) 0.0004(14) 0.0026(14) -0.0018(16)
N3 0.030(3) 0.023(3) 0.022(2) 0.000 0.007(2) 0.000
C1 0.027(2) 0.040(3) 0.021(2) 0.004(2) 0.0033(17) 0.002(2)
C2 0.054(3) 0.041(3) 0.038(3) -0.005(3) -0.008(2) 0.008(3)
C3 0.058(4) 0.060(4) 0.037(3) -0.009(3) -0.008(3) 0.010(3)
C4 0.043(3) 0.074(5) 0.027(2) 0.003(3) 0.000(2) 0.001(3)
C5 0.045(3) 0.047(4) 0.029(2) 0.016(2) -0.004(2) -0.002(3)
C6 0.042(3) 0.036(3) 0.031(2) 0.005(2) 0.002(2) 0.007(2)
C7 0.030(2) 0.020(3) 0.029(2) 0.001(2) 0.0076(18) -0.0030(18)
C8 0.032(2) 0.023(2) 0.026(2) -0.0005(18) 0.0059(18) -0.005(2)
C9 0.045(3) 0.030(3) 0.034(2) -0.009(2) 0.012(2) -0.003(2)
C10 0.036(2) 0.031(3) 0.024(2) -0.004(2) 0.0053(18) 0.004(2)
C11 0.031(2) 0.034(3) 0.026(2) -0.002(2) 0.0072(17) -0.002(2)
C12 0.030(2) 0.025(3) 0.0180(18) 0.0001(17) 0.0059(16) -0.0036(18)
C13 0.030(2) 0.023(2) 0.0155(18) -0.0005(16) 0.0034(16) -0.0018(18)
C14 0.037(3) 0.023(2) 0.0205(19) 0.0013(18) 0.0037(18) -0.0073(19)
C15 0.045(4) 0.021(3) 0.018(3) 0.000 0.003(3) 0.000
O1W 0.073(4) 0.060(4) 0.117(5) 0.024(4) -0.034(4) -0.011(3)
O2W 0.042(4) 0.050(4) 0.116(7) 0.000 0.018(4) 0.000
O3W 0.090(6) 0.048(4) 0.059(4) 0.000 0.015(4) 0.000
O4W 0.073(4) 0.092(5) 0.147(7) -0.002(6) 0.007(4) 0.005(5)

loop_
_atom_type_symbol
_atom_type_description
_atom_type_scat_dispersion_real
_atom_type_scat_dispersion_imag
_atom_type_scat_source
C C 0.0181 0.0091 'International Tables Vol C Tables 4.2.6.8 and 6.1.1.4'
H H 0.0000 0.0000 'International Tables Vol C Tables 4.2.6.8 and 6.1.1.4'
N N 0.0311 0.0180 'International Tables Vol C Tables 4.2.6.8 and 6.1.1.4'
O O 0.0492 0.0322 'International Tables Vol C Tables 4.2.6.8 and 6.1.1.4'

loop_
_geom_angle_atom_site_label_1
_geom_angle_atom_site_label_2
_geom_angle_atom_site_label_3
_geom_angle
_geom_angle_site_symmetry_1
_geom_angle_site_symmetry_3
_geom_angle_publ_flag
C10 O3 H3 109.5 . . ?
C1 N1 C12 120.6(4) . . ?
C7 N1 C1 126.6(4) . . ?
C7 N1 C12 111.9(4) . . ?
O2 N2 C8 113.3(3) . . ?
O2 N2 C11 111.4(3) . . ?
O2 N2 C12 111.3(3) . . ?
C8 N2 C11 104.1(4) . . ?
C8 N2 C12 105.1(3) . . ?
C11 N2 C12 111.3(3) . . ?
C13 N3 C13 118.9(6) . 2_656 ?
C2 C1 N1 120.0(5) . . ?
C2 C1 C6 119.5(5) . . ?
C6 C1 N1 120.4(5) . . ?
C1 C2 H2 120.1 . . ?
C1 C2 C3 119.8(6) . . ?
C3 C2 H2 120.1 . . ?
C2 C3 H3A 119.8 . . ?
C4 C3 C2 120.4(7) . . ?
C4 C3 H3A 119.8 . . ?
C3 C4 H4 120.4 . . ?
C5 C4 C3 119.3(5) . . ?
C5 C4 H4 120.4 . . ?
C4 C5 H5 119.3 . . ?
C4 C5 C6 121.4(5) . . ?
C6 C5 H5 119.3 . . ?
C1 C6 C5 119.4(6) . . ?
C1 C6 H6 120.3 . . ?
C5 C6 H6 120.3 . . ?
O1 C7 N1 127.3(4) . . ?
O1 C7 C8 124.6(4) . . ?
N1 C7 C8 108.1(4) . . ?
N2 C8 C7 102.9(4) . . ?
N2 C8 H8 110.5 . . ?
N2 C8 C9 107.1(4) . . ?
C7 C8 H8 110.5 . . ?
C9 C8 C7 114.9(4) . . ?
C9 C8 H8 110.5 . . ?
C8 C9 H9A 110.6 . . ?
C8 C9 H9B 110.6 . . ?
C8 C9 C10 105.9(4) . . ?
H9A C9 H9B 108.7 . . ?
C10 C9 H9A 110.6 . . ?
C10 C9 H9B 110.6 . . ?
O3 C10 C9 111.8(4) . . ?
O3 C10 H10 109.4 . . ?
O3 C10 C11 111.3(4) . . ?
C9 C10 H10 109.4 . . ?
C11 C10 C9 105.6(4) . . ?
C11 C10 H10 109.4 . . ?
N2 C11 C10 105.3(4) . . ?
N2 C11 H11A 110.7 . . ?
N2 C11 H11B 110.7 . . ?
C10 C11 H11A 110.7 . . ?
C10 C11 H11B 110.7 . . ?
H11A C11 H11B 108.8 . . ?
N1 C12 N2 101.0(4) . . ?
N1 C12 H12 110.4 . . ?
N1 C12 C13 113.5(4) . . ?
N2 C12 H12 110.4 . . ?
C13 C12 N2 110.8(3) . . ?
C13 C12 H12 110.4 . . ?
N3 C13 C12 116.6(4) . . ?
N3 C13 C14 122.4(5) . . ?
C14 C13 C12 121.0(4) . . ?
C13 C14 H14 120.8 . . ?
C15 C14 C13 118.4(5) . . ?
C15 C14 H14 120.8 . . ?
C14 C15 C14 119.6(6) . 2_656 ?
C14 C15 H15 120.2 2_656 . ?
C14 C15 H15 120.2 . . ?
H1WA O1W H1WB 104.5 . . ?
H2WA O2W H2WA 84.2 . 2_655 ?
H2WA O2W H2WB 104.5 2_655 2_655 ?
H2WA O2W H2WB 162.4 . 2_655 ?
H2WA O2W H2WB 104.5 . . ?
H2WB O2W H2WA 162.3 . 2_655 ?
H2WB O2W H2WB 71.6 . 2_655 ?
H3WA O3W H3WA 63.8 . 2_655 ?
H3WA O3W H3WB 162.4 . 2_655 ?
H3WA O3W H3WB 104.5 2_655 2_655 ?
H3WA O3W H3WB 104.5 . . ?
H3WB O3W H3WA 162.4 . 2_655 ?
H3WB O3W H3WB 89.7 . 2_655 ?
H4WA O4W H4WB 130.0 . . ?

loop_
_geom_bond_atom_site_label_1
_geom_bond_atom_site_label_2
_geom_bond_distance
_geom_bond_site_symmetry_2
_geom_bond_publ_flag
O1 C7 1.213(6) . ?
O2 N2 1.382(5) . ?
O3 H3 0.8400 . ?
O3 C10 1.429(6) . ?
N1 C1 1.422(6) . ?
N1 C7 1.365(6) . ?
N1 C12 1.458(6) . ?
N2 C8 1.503(6) . ?
N2 C11 1.521(6) . ?
N2 C12 1.522(5) . ?
N3 C13 1.333(5) 2_656 ?
N3 C13 1.333(5) . ?
C1 C2 1.389(9) . ?
C1 C6 1.392(7) . ?
C2 H2 0.9500 . ?
C2 C3 1.396(8) . ?
C3 H3A 0.9500 . ?
C3 C4 1.386(10) . ?
C4 H4 0.9500 . ?
C4 C5 1.365(10) . ?
C5 H5 0.9500 . ?
C5 C6 1.394(7) . ?
C6 H6 0.9500 . ?
C7 C8 1.524(6) . ?
C8 H8 1.0000 . ?
C8 C9 1.524(7) . ?
C9 H9A 0.9900 . ?
C9 H9B 0.9900 . ?
C9 C10 1.552(7) . ?
C10 H10 1.0000 . ?
C10 C11 1.525(7) . ?
C11 H11A 0.9900 . ?
C11 H11B 0.9900 . ?
C12 H12 1.0000 . ?
C12 C13 1.504(7) . ?
C13 C14 1.398(7) . ?
C14 H14 0.9500 . ?
C14 C15 1.381(6) . ?
C15 H15 0.9500 . ?
O1W H1WA 0.8701 . ?
O1W H1WB 0.8701 . ?
O2W H2WA 0.85(17) 2_655 ?
O2W H2WA 0.8500 . ?
O2W H2WB 0.85(17) 2_655 ?
O2W H2WB 0.8500 . ?
O3W H3WA 0.8499 . ?
O3W H3WA 0.85(14) 2_655 ?
O3W H3WB 0.8497 . ?
O3W H3WB 0.85(16) 2_655 ?
O4W H4WA 0.7474 . ?
O4W H4WB 0.8501 . ?

loop_
_geom_torsion_atom_site_label_1
_geom_torsion_atom_site_label_2
_geom_torsion_atom_site_label_3
_geom_torsion_atom_site_label_4
_geom_torsion
_geom_torsion_site_symmetry_1
_geom_torsion_site_symmetry_2
_geom_torsion_site_symmetry_3
_geom_torsion_site_symmetry_4
_geom_torsion_publ_flag
O1 C7 C8 N2 -168.3(5) . . . . ?
O1 C7 C8 C9 -52.3(7) . . . . ?
O2 N2 C8 C7 -148.4(4) . . . . ?
O2 N2 C8 C9 90.1(4) . . . . ?
O2 N2 C11 C10 -87.3(4) . . . . ?
O2 N2 C12 N1 156.0(3) . . . . ?
O2 N2 C12 C13 35.4(5) . . . . ?
O3 C10 C11 N2 95.7(4) . . . . ?
N1 C1 C2 C3 179.2(5) . . . . ?
N1 C1 C6 C5 -178.6(5) . . . . ?
N1 C7 C8 N2 9.9(5) . . . . ?
N1 C7 C8 C9 125.9(4) . . . . ?
N1 C12 C13 N3 -40.1(5) . . . . ?
N1 C12 C13 C14 138.0(4) . . . . ?
N2 C8 C9 C10 15.0(5) . . . . ?
N2 C12 C13 N3 72.7(4) . . . . ?
N2 C12 C13 C14 -109.1(4) . . . . ?
N3 C13 C14 C15 0.3(6) . . . . ?
C1 N1 C7 O1 -0.7(8) . . . . ?
C1 N1 C7 C8 -178.9(4) . . . . ?
C1 N1 C12 N2 161.9(4) . . . . ?
C1 N1 C12 C13 -79.4(5) . . . . ?
C1 C2 C3 C4 0.1(10) . . . . ?
C2 C1 C6 C5 4.9(8) . . . . ?
C2 C3 C4 C5 3.4(10) . . . . ?
C3 C4 C5 C6 -2.7(10) . . . . ?
C4 C5 C6 C1 -1.4(9) . . . . ?
C6 C1 C2 C3 -4.2(9) . . . . ?
C7 N1 C1 C2 -154.4(5) . . . . ?
C7 N1 C1 C6 29.1(7) . . . . ?
C7 N1 C12 N2 -28.3(5) . . . . ?
C7 N1 C12 C13 90.4(5) . . . . ?
C7 C8 C9 C10 -98.5(5) . . . . ?
C8 N2 C11 C10 35.1(4) . . . . ?
C8 N2 C12 N1 33.1(4) . . . . ?
C8 N2 C12 C13 -87.5(4) . . . . ?
C8 C9 C10 O3 -114.4(5) . . . . ?
C8 C9 C10 C11 6.8(5) . . . . ?
C9 C10 C11 N2 -25.8(5) . . . . ?
C11 N2 C8 C7 90.5(4) . . . . ?
C11 N2 C8 C9 -31.0(5) . . . . ?
C11 N2 C12 N1 -79.0(4) . . . . ?
C11 N2 C12 C13 160.4(4) . . . . ?
C12 N1 C1 C2 13.8(7) . . . . ?
C12 N1 C1 C6 -162.6(4) . . . . ?
C12 N1 C7 O1 -169.8(5) . . . . ?
C12 N1 C7 C8 12.0(5) . . . . ?
C12 N2 C8 C7 -26.7(4) . . . . ?
C12 N2 C8 C9 -148.2(4) . . . . ?
C12 N2 C11 C10 147.9(4) . . . . ?
C12 C13 C14 C15 -177.7(3) . . . . ?
C13 N3 C13 C12 178.0(4) 2_656 . . . ?
C13 N3 C13 C14 -0.2(3) 2_656 . . . ?
C13 C14 C15 C14 -0.1(3) . . . 2_656 ?
